data_4120376
loop_
_publ_author_name
'Michal Jur\'i\<cek'
'Jonathan C. Barnes'
'Edward J. Dale'
'Wei-Guang Liu'
'Nathan L. Strutt'
'Carson J. Bruns'
'Nicolaas A. Vermeulen'
'Kala C. Ghooray'
'Amy A. Sarjeant'
'Charlotte L. Stern'
'Youssry Y. Botros'
'William A. Goddard'
'J. Fraser Stoddart'

_publ_section_title
;
 Ex2Box: Interdependent Modes of Binding in a Two-Nanometer-Long Synthetic
 Receptor
;
_journal_name_full 'Journal of the American Chemical Society'
_journal_page_first 12736
_journal_page_last 12746
_journal_paper_doi 10.1021/ja4052763
_journal_volume 135
_journal_year 2013
_chemical_formula_moiety 'C60 H48 N4, C10 H6 N2 O4, 4(F6 P)'
_chemical_formula_sum 'C70 H54 F24 N6 O4 P4'
_chemical_formula_weight 1623.07
_chemical_name_systematic
;
 ?
;
_space_group_crystal_system orthorhombic
_space_group_IT_number 64
_space_group_name_H-M_alt 'C m c a'
_symmetry_space_group_name_Hall '-C 2ac 2'
_symmetry_space_group_name_H-M 'C m c a'
_atom_sites_solution_hydrogens geom
_atom_sites_solution_primary direct
_audit_creation_date 2013-02-01
_audit_creation_method
;
  Olex2 1.2
  (compiled Dec  5 2012 16:17:34, GUI svn.r4385)
;
_cell_angle_alpha 90
_cell_angle_beta 90
_cell_angle_gamma 90
_cell_formula_units_Z 4
_cell_length_a 14.9134(6)
_cell_length_b 38.0668(17)
_cell_length_c 12.1063(5)
_cell_measurement_reflns_used 1831
_cell_measurement_temperature 100(2)
_cell_measurement_theta_max 58.99
_cell_measurement_theta_min 6.98
_cell_volume 6872.8(5)
_computing_cell_refinement 'SAINT V7.23A (Bruker, 2005)'
_computing_data_collection 'APEX2 V2.1-4 (Bruker, 2007)'
_computing_data_reduction 'Bruker SAINT'
_computing_molecular_graphics
;
O. V. Dolomanov, L. J. Bourhis, R. J. Gildea, J. A. K. Howard and H. Puschmann,
OLEX2: a complete structure solution, refinement and analysis program.
J. Appl. Cryst. (2009). 42, 339-341.
;
_computing_publication_material
;
O. V. Dolomanov, L. J. Bourhis, R. J. Gildea, J. A. K. Howard and H. Puschmann,
OLEX2: a complete structure solution, refinement and analysis program.
J. Appl. Cryst. (2009). 42, 339-341.
;
_computing_structure_refinement
;
SHELXL, G.M. Sheldrick, Beta test 
;
_computing_structure_solution
;
XS, G.M. Sheldrick, Acta Cryst.
(2008). A64, 112-122
;
_diffrn_ambient_temperature 100.01
_diffrn_detector_area_resol_mean 8
_diffrn_measured_fraction_theta_full 0.931
_diffrn_measured_fraction_theta_max 0.994
_diffrn_measurement_device_type 'Bruker Kappa APEX CCD area detector'
_diffrn_measurement_method '\w and \f scans'
_diffrn_radiation_monochromator 'Quazar optics'
_diffrn_radiation_type CuK\a
_diffrn_radiation_wavelength 1.54178
_diffrn_reflns_av_R_equivalents 0.0549
_diffrn_reflns_av_unetI/netI 0.0401
_diffrn_reflns_Laue_measured_fraction_full 0.931
_diffrn_reflns_Laue_measured_fraction_max 0.994
_diffrn_reflns_limit_h_max 17
_diffrn_reflns_limit_h_min -17
_diffrn_reflns_limit_k_max 44
_diffrn_reflns_limit_k_min -42
_diffrn_reflns_limit_l_max 10
_diffrn_reflns_limit_l_min -14
_diffrn_reflns_number 13018
_diffrn_reflns_point_group_measured_fraction_full 0.931
_diffrn_reflns_point_group_measured_fraction_max 0.994
_diffrn_reflns_theta_full 67.679
_diffrn_reflns_theta_max 64.756
_diffrn_reflns_theta_min 4.328
_diffrn_source microsource
_diffrn_standards_number 0
_exptl_absorpt_coefficient_mu 2.098
_exptl_absorpt_correction_T_max 0.7525
_exptl_absorpt_correction_T_min 0.6372
_exptl_absorpt_correction_type multi-scan
_exptl_absorpt_process_details
;
SADABS-2008/1 (Bruker,2008) was used for absorption correction.
wR2(int) was 0.0561 before and 0.0442 after correction.
The Ratio of minimum to maximum transmission is 0.8468.
The \l/2 correction factor is 0.0015.
;
_exptl_crystal_colour yellow
_exptl_crystal_colour_primary yellow
_exptl_crystal_density_diffrn 1.569
_exptl_crystal_description plate
_exptl_crystal_F_000 3296
_exptl_crystal_size_max 0.185
_exptl_crystal_size_mid 0.155
_exptl_crystal_size_min 0.011
_refine_diff_density_max 0.222
_refine_diff_density_min -0.335
_refine_diff_density_rms 0.048
_refine_ls_extinction_method none
_refine_ls_goodness_of_fit_ref 1.034
_refine_ls_hydrogen_treatment constr
_refine_ls_matrix_type full
_refine_ls_number_parameters 372
_refine_ls_number_reflns 3017
_refine_ls_number_restraints 235
_refine_ls_restrained_S_all 1.010
_refine_ls_R_factor_all 0.0732
_refine_ls_R_factor_gt 0.0422
_refine_ls_shift/su_max 0.001
_refine_ls_shift/su_mean 0.000
_refine_ls_structure_factor_coef Fsqd
_refine_ls_weighting_details
;
 w=1/[\s^2^(Fo^2^)+(0.0529P)^2^+6.5525P]
 where P=(Fo^2^+2Fc^2^)/3
;
_refine_ls_weighting_scheme calc
_refine_ls_wR_factor_gt 0.0994
_refine_ls_wR_factor_ref 0.1151
_reflns_Friedel_coverage 0.000
_reflns_number_gt 2058
_reflns_number_total 3017
_reflns_threshold_expression 'I > 2\s(I)'
_cod_data_source_file ja4052763_si_009.cif
_cod_data_source_block n2413
_cod_database_code 4120376
_olex2_refinement_description
;
1. Fixed Uiso
 At 1.2 times of:
  H23 of C23, H24 of C24, H25 of C25, H28 of C28, H29 of C29, H30 of C30, H1
  of C1, H2 of C2, H10 of C10, H5 of C5, {H15A,H15B} of C15, H17 of C17, H13 of
  C13, H14 of C14, H9 of C9, H6 of C6, {H20A,H20B} of C20, H18 of C18
2. Restrained distances
 C28-C27 - C29-C28 - C30-C29 - C30-C21 - C22-C21 - C27-C22 - C23-C22 - C24-C23
 - C25-C24 - C26-C25
 with sigma of 0.01
 N4-C26 - N3-C21
 with sigma of 0.01
 O4-N4 - O3-N4 - O1-N3 - O2-N3
 with sigma of 0.01
 C21-C28 - C29-C22 - C27-C30 - C23-C26 - C25-C22 - C27-C24
 with sigma of 0.01
 O4-O3 - O1-O2
 with sigma of 0.01
3. Rigid bond restraints
 C28, C22, C21, C23, C27, C30, N3, C24, C26, C29, O1, O2, C25, N4, O4, O3
 with sigma for 1-2 distances of 0.01 and sigma for 1-3 distances of 0.01
4. Uiso/Uaniso restraints and constraints
C28 - C22 - C21 - C23 - C27 - C30 - N3 - C24 - C26 - C29 - O1 - O2 - C25 - N4 
- O4 - O3: within 1.7A with sigma of 0.01 and sigma for terminal atoms of 0.02
Uanis(O1) - Ueq, Uanis(O2) - Ueq, Uanis(O3) - Ueq, Uanis(O4) - Ueq: with sigma 
of 0.01 and sigma for terminal atoms of 0.02
5. others
 Fixed Sof: H15A(0.5) H15B(0.5) H20A(0.5) H20B(0.5) O1(0.25) O2(0.25) O3(0.25)
 O4(0.25) N3(0.25) N4(0.25) C21(0.25) C22(0.25) C23(0.25) H23(0.25) C24(0.25)
 H24(0.25) C25(0.25) H25(0.25) C26(0.25) C27(0.25) C28(0.25) H28(0.25)
 C29(0.25) H29(0.25) C30(0.25) H30(0.25)
6.a Secondary CH2 refined with riding coordinates:
 C15(H15A,H15B), C20(H20A,H20B)
6.b Aromatic/amide H refined with riding coordinates:
 C1(H1), C2(H2), C5(H5), C6(H6), C9(H9), C10(H10), C13(H13), C14(H14),
 C17(H17), C18(H18), C23(H23), C24(H24), C25(H25), C28(H28), C29(H29), C30(H30)
;
_shelx_estimated_absorpt_t_max 0.977
_shelx_estimated_absorpt_t_min 0.698
_shelx_space_group_comment
;
The symmetry employed for this shelxl refinement is uniquely defined
by the following loop, which should always be used as a source of
symmetry information in preference to the above space-group names.
They are only intended as comments.
;
_shelxl_version_number 2012-9

loop_
_space_group_symop_operation_xyz
'x, y, z'
'-x, -y+1/2, z+1/2'
'-x, y+1/2, -z+1/2'
'x, -y, -z'
'x+1/2, y+1/2, z'
'-x+1/2, -y+1, z+1/2'
'-x+1/2, y+1, -z+1/2'
'x+1/2, -y+1/2, -z'
'-x, -y, -z'
'x, y-1/2, -z-1/2'
'x, -y-1/2, z-1/2'
'-x, y, z'
'-x+1/2, -y+1/2, -z'
'x+1/2, y, -z-1/2'
'x+1/2, -y, z-1/2'
'-x+1/2, y+1/2, z'

loop_
_atom_site_label
_atom_site_type_symbol
_atom_site_fract_x
_atom_site_fract_y
_atom_site_fract_z
_atom_site_U_iso_or_equiv
_atom_site_adp_type
_atom_site_occupancy
_atom_site_site_symmetry_order
_atom_site_calc_flag
_atom_site_refinement_flags_posn
_atom_site_refinement_flags_adp
_atom_site_refinement_flags_occupancy
_atom_site_disorder_assembly
_atom_site_disorder_group
N1 N 0.5000 0.62594(7) -0.0518(2) 0.0276(7) Uani 1 2 d S T P . .
N2 N 0.5000 0.27790(7) 0.6295(2) 0.0286(7) Uani 1 2 d S T P . .
C1 C 0.42280(19) 0.61093(7) -0.0242(3) 0.0463(8) Uani 1 1 d . . . . .
H1 H 0.3679 0.6220 -0.0436 0.056 Uiso 1 1 calc R U . . .
C2 C 0.4214(2) 0.57959(8) 0.0321(3) 0.0499(8) Uani 1 1 d . . . . .
H2 H 0.3655 0.5691 0.0506 0.060 Uiso 1 1 calc R U . . .
C3 C 0.5000 0.56313(9) 0.0622(3) 0.0309(9) Uani 1 2 d S T P . .
C4 C 0.5000 0.52911(9) 0.1218(3) 0.0341(9) Uani 1 2 d S T P . .
C5 C 0.4220(2) 0.51268(8) 0.1504(3) 0.0671(11) Uani 1 1 d . . . . .
H5 H 0.3663 0.5234 0.1326 0.080 Uiso 1 1 calc R U . . .
C6 C 0.4222(2) 0.48063(8) 0.2048(3) 0.0672(11) Uani 1 1 d . . . . .
H6 H 0.3665 0.4700 0.2230 0.081 Uiso 1 1 calc R U . . .
C7 C 0.5000 0.46384(9) 0.2332(3) 0.0338(9) Uani 1 2 d S T P . .
C8 C 0.5000 0.42972(9) 0.2929(3) 0.0332(9) Uani 1 2 d S T P . .
C9 C 0.4213(2) 0.41316(7) 0.3233(3) 0.0491(8) Uani 1 1 d . . . . .
H9 H 0.3657 0.4230 0.3010 0.059 Uiso 1 1 calc R U . . .
C10 C 0.42108(19) 0.38268(7) 0.3852(3) 0.0475(8) Uani 1 1 d . . . . .
H10 H 0.3656 0.3722 0.4051 0.057 Uiso 1 1 calc R U . . .
C11 C 0.5000 0.36722(9) 0.4184(3) 0.0299(8) Uani 1 2 d S T P . .
C12 C 0.5000 0.33542(9) 0.4895(3) 0.0275(8) Uani 1 2 d S T P . .
C13 C 0.5788(2) 0.32002(8) 0.5259(2) 0.0466(8) Uani 1 1 d . . . . .
H13 H 0.6348 0.3293 0.5025 0.056 Uiso 1 1 calc R U . . .
C14 C 0.5771(2) 0.29163(8) 0.5950(3) 0.0484(8) Uani 1 1 d . . . . .
H14 H 0.6320 0.2815 0.6188 0.058 Uiso 1 1 calc R U . . .
C15 C 0.5000 0.25025(9) 0.7166(3) 0.0331(9) Uani 1 2 d S T P . .
H15A H 0.5539 0.2352 0.7093 0.040 Uiso 0.5 1 calc R U P . .
H15B H 0.4461 0.2352 0.7093 0.040 Uiso 0.5 1 calc R U P . .
C16 C 0.5000 0.26853(9) 0.8274(3) 0.0288(8) Uani 1 2 d S T P . .
C17 C 0.57988(19) 0.27846(7) 0.8755(2) 0.0371(7) Uani 1 1 d . . . . .
H17 H 0.6351 0.2706 0.8449 0.045 Uiso 1 1 calc R U . . .
C18 C 0.57998(19) 0.29989(7) 0.9685(2) 0.0368(7) Uani 1 1 d . . . . .
H18 H 0.6352 0.3066 1.0013 0.044 Uiso 1 1 calc R U . . .
C19 C 0.5000 0.31138(9) 1.0135(3) 0.0256(8) Uani 1 2 d S T P . .
C20 C 0.5000 0.33843(8) 1.1044(3) 0.0295(8) Uani 1 2 d S T P . .
H20A H 0.4461 0.3356 1.1513 0.035 Uiso 0.5 1 calc R U P . .
H20B H 0.5539 0.3356 1.1513 0.035 Uiso 0.5 1 calc R U P . .
O1 O 0.261(2) 0.4813(6) 0.466(2) 0.056(6) Uani 0.25 1 d D U P A -1
O2 O 0.2484(17) 0.5322(5) 0.558(2) 0.051(4) Uani 0.25 1 d D U P A -1
O3 O 0.7464(19) 0.4584(5) 0.463(2) 0.080(6) Uani 0.25 1 d D U P A -1
O4 O 0.734(2) 0.5152(7) 0.509(3) 0.064(6) Uani 0.25 1 d D U P A -1
N3 N 0.2914(12) 0.5084(6) 0.511(3) 0.044(4) Uani 0.25 1 d D U P A -1
N4 N 0.7049(13) 0.4843(6) 0.501(3) 0.052(4) Uani 0.25 1 d D U P A -1
C21 C 0.3847(12) 0.5196(8) 0.490(3) 0.038(3) Uani 0.25 1 d D U P A -1
C22 C 0.456(2) 0.4960(10) 0.507(5) 0.034(3) Uani 0.25 1 d D U P A -1
C23 C 0.4264(11) 0.4654(7) 0.562(2) 0.043(4) Uani 0.25 1 d D U P A -1
H23 H 0.3651 0.4602 0.5765 0.051 Uiso 0.25 1 calc R U P A -1
C24 C 0.4973(12) 0.4434(8) 0.595(3) 0.047(4) Uani 0.25 1 d D U P A -1
H24 H 0.4811 0.4220 0.6297 0.056 Uiso 0.25 1 calc R U P A -1
C25 C 0.5895(14) 0.4494(9) 0.581(3) 0.045(4) Uani 0.25 1 d D U P A -1
H25 H 0.6347 0.4339 0.6069 0.054 Uiso 0.25 1 calc R U P A -1
C26 C 0.6079(13) 0.4808(9) 0.524(3) 0.040(3) Uani 0.25 1 d D U P A -1
C27 C 0.545(2) 0.5051(7) 0.480(3) 0.031(3) Uani 0.25 1 d D U P A -1
C28 C 0.5586(9) 0.5367(6) 0.4200(19) 0.025(3) Uani 0.25 1 d D U P A -1
H28 H 0.6176 0.5426 0.3968 0.030 Uiso 0.25 1 calc R U P A -1
C29 C 0.4876(11) 0.5595(7) 0.394(3) 0.033(4) Uani 0.25 1 d D U P A -1
H29 H 0.4970 0.5797 0.3489 0.040 Uiso 0.25 1 calc R U P A -1
C30 C 0.4024(11) 0.5515(8) 0.436(2) 0.036(3) Uani 0.25 1 d D U P A -1
H30 H 0.3554 0.5682 0.4283 0.043 Uiso 0.25 1 calc R U P A -1
P1 P 0.2500 0.30595(2) 0.2500 0.0318(2) Uani 1 2 d S T P . .
F1 F 0.27184(10) 0.33579(4) 0.16033(13) 0.0404(4) Uani 1 1 d . . . . .
F2 F 0.35261(10) 0.30610(4) 0.28786(12) 0.0398(4) Uani 1 1 d . . . . .
F3 F 0.22799(11) 0.27619(4) 0.33918(14) 0.0464(4) Uani 1 1 d . . . . .
P2 P 0.2500 0.37463(3) 0.7500 0.0550(3) Uani 1 2 d S T P . .
F4 F 0.2500 0.41661(8) 0.7500 0.0839(9) Uani 1 2 d S T P . .
F5 F 0.2500 0.33274(8) 0.7500 0.0844(10) Uani 1 2 d S T P . .
F6 F 0.35649(13) 0.37464(6) 0.75032(17) 0.0719(6) Uani 1 1 d . . . . .
F7 F 0.25084(14) 0.37474(6) 0.61784(16) 0.0763(6) Uani 1 1 d . . . . .

loop_
_atom_site_aniso_label
_atom_site_aniso_U_11
_atom_site_aniso_U_22
_atom_site_aniso_U_33
_atom_site_aniso_U_23
_atom_site_aniso_U_13
_atom_site_aniso_U_12
N1 0.0373(18) 0.0266(16) 0.0191(15) -0.0011(13) 0.000 0.000
N2 0.0437(18) 0.0244(16) 0.0178(15) -0.0013(12) 0.000 0.000
C1 0.0379(16) 0.0377(16) 0.063(2) 0.0140(16) 0.0017(15) 0.0039(13)
C2 0.0439(17) 0.0375(16) 0.068(2) 0.0192(16) 0.0126(16) 0.0014(14)
C3 0.045(2) 0.026(2) 0.0214(18) -0.0026(16) 0.000 0.000
C4 0.051(2) 0.029(2) 0.0221(19) 0.0004(16) 0.000 0.000
C5 0.051(2) 0.050(2) 0.101(3) 0.041(2) -0.028(2) -0.0125(15)
C6 0.052(2) 0.0506(19) 0.099(3) 0.039(2) -0.0252(19) -0.0182(16)
C7 0.057(2) 0.0231(18) 0.0216(19) -0.0025(16) 0.000 0.000
C8 0.053(2) 0.0249(19) 0.0217(18) -0.0022(16) 0.000 0.000
C9 0.0471(18) 0.0383(16) 0.062(2) 0.0174(16) -0.0173(16) -0.0044(13)
C10 0.0421(16) 0.0382(16) 0.062(2) 0.0179(16) -0.0103(15) -0.0077(13)
C11 0.043(2) 0.027(2) 0.0195(18) -0.0021(15) 0.000 0.000
C12 0.038(2) 0.0257(19) 0.0191(18) -0.0044(15) 0.000 0.000
C13 0.0404(17) 0.0510(18) 0.0485(18) 0.0225(16) 0.0095(14) 0.0037(14)
C14 0.0415(17) 0.0568(19) 0.0468(18) 0.0214(16) 0.0105(14) 0.0167(14)
C15 0.055(2) 0.0230(18) 0.0213(19) 0.0038(15) 0.000 0.000
C16 0.048(2) 0.0198(18) 0.0188(17) 0.0019(15) 0.000 0.000
C17 0.0421(16) 0.0412(16) 0.0279(14) -0.0076(12) 0.0032(13) 0.0024(12)
C18 0.0392(15) 0.0401(16) 0.0311(14) -0.0055(13) -0.0046(12) -0.0036(12)
C19 0.038(2) 0.0219(18) 0.0171(17) 0.0047(14) 0.000 0.000
C20 0.044(2) 0.0221(19) 0.0226(18) 0.0057(16) 0.000 0.000
O1 0.054(10) 0.065(12) 0.048(11) -0.025(9) -0.004(8) -0.010(8)
O2 0.040(6) 0.038(9) 0.075(10) -0.004(8) 0.015(7) 0.008(7)
O3 0.059(8) 0.083(11) 0.098(11) 0.012(10) 0.012(7) 0.023(9)
O4 0.050(10) 0.071(9) 0.071(13) 0.006(10) -0.024(10) -0.011(8)
N3 0.040(6) 0.052(9) 0.040(9) -0.017(8) -0.001(7) 0.004(6)
N4 0.041(7) 0.061(8) 0.055(9) 0.005(7) 0.000(7) 0.005(6)
C21 0.036(5) 0.052(6) 0.026(7) -0.015(5) 0.002(5) 0.003(5)
C22 0.037(3) 0.042(6) 0.023(8) -0.009(5) 0.003(5) 0.000(4)
C23 0.055(7) 0.045(7) 0.028(9) -0.008(6) 0.012(7) -0.005(6)
C24 0.062(8) 0.047(7) 0.031(9) -0.003(6) 0.013(8) -0.002(7)
C25 0.060(7) 0.046(7) 0.029(8) 0.000(6) 0.010(6) 0.006(6)
C26 0.041(5) 0.051(6) 0.029(7) 0.005(6) 0.005(5) 0.001(5)
C27 0.033(4) 0.040(5) 0.019(7) -0.005(5) -0.003(4) 0.001(4)
C28 0.025(5) 0.036(6) 0.014(6) -0.007(5) -0.013(4) 0.001(5)
C29 0.034(7) 0.045(7) 0.019(6) -0.004(5) -0.013(5) 0.011(5)
C30 0.041(6) 0.045(6) 0.021(7) -0.015(6) -0.005(5) 0.013(5)
P1 0.0350(5) 0.0279(5) 0.0326(5) 0.000 -0.0020(4) 0.000
F1 0.0418(9) 0.0382(9) 0.0411(9) 0.0082(7) 0.0037(7) 0.0010(7)
F2 0.0363(9) 0.0400(9) 0.0430(9) -0.0017(7) -0.0049(7) 0.0025(7)
F3 0.0488(10) 0.0399(9) 0.0505(10) 0.0139(8) -0.0023(8) -0.0022(7)
P2 0.0546(7) 0.0589(8) 0.0515(7) 0.000 -0.0043(6) 0.000
F4 0.096(2) 0.0589(18) 0.097(2) 0.000 0.008(2) 0.000
F5 0.081(2) 0.0605(18) 0.112(3) 0.000 -0.013(2) 0.000
F6 0.0540(12) 0.0952(15) 0.0665(12) -0.0005(12) -0.0036(11) -0.0032(10)
F7 0.0708(13) 0.1102(18) 0.0477(11) -0.0011(12) -0.0034(10) 0.0118(12)

loop_
_atom_type_symbol
_atom_type_description
_atom_type_scat_dispersion_real
_atom_type_scat_dispersion_imag
_atom_type_scat_source
C C 0.0181 0.0091 'International Tables Vol C Tables 4.2.6.8 and 6.1.1.4'
H H 0.0000 0.0000 'International Tables Vol C Tables 4.2.6.8 and 6.1.1.4'
N N 0.0311 0.0180 'International Tables Vol C Tables 4.2.6.8 and 6.1.1.4'
O O 0.0492 0.0322 'International Tables Vol C Tables 4.2.6.8 and 6.1.1.4'
F F 0.0727 0.0534 'International Tables Vol C Tables 4.2.6.8 and 6.1.1.4'
P P 0.2955 0.4335 'International Tables Vol C Tables 4.2.6.8 and 6.1.1.4'

loop_
_geom_angle_atom_site_label_1
_geom_angle_atom_site_label_2
_geom_angle_atom_site_label_3
_geom_angle
_geom_angle_site_symmetry_1
_geom_angle_site_symmetry_3
C1 N1 C1 120.2(3) . 12_655
C1 N1 C20 119.75(16) . 9_666
C1 N1 C20 119.75(16) 12_655 9_666
C14 N2 C14 119.6(3) 12_655 .
C14 N2 C15 119.98(16) 12_655 .
C14 N2 C15 119.98(16) . .
N1 C1 H1 119.6 . .
N1 C1 C2 120.8(3) . .
C2 C1 H1 119.6 . .
C1 C2 H2 119.6 . .
C1 C2 C3 120.8(3) . .
C3 C2 H2 119.6 . .
C2 C3 C2 116.6(4) . 12_655
C2 C3 C4 121.71(18) . .
C2 C3 C4 121.71(18) 12_655 .
C5 C4 C3 121.56(19) . .
C5 C4 C3 121.56(19) 12_655 .
C5 C4 C5 116.9(4) . 12_655
C4 C5 H5 119.3 . .
C4 C5 C6 121.4(3) . .
C6 C5 H5 119.3 . .
C5 C6 H6 118.9 . .
C7 C6 C5 122.2(3) . .
C7 C6 H6 118.9 . .
C6 C7 C6 115.9(4) 12_655 .
C6 C7 C8 122.02(19) 12_655 .
C6 C7 C8 122.02(19) . .
C9 C8 C7 121.85(18) 12_655 .
C9 C8 C7 121.85(18) . .
C9 C8 C9 116.3(4) 12_655 .
C8 C9 H9 119.0 . .
C10 C9 C8 121.9(3) . .
C10 C9 H9 119.0 . .
C9 C10 H10 119.5 . .
C11 C10 C9 121.1(3) . .
C11 C10 H10 119.5 . .
C10 C11 C10 117.6(4) 12_655 .
C10 C11 C12 121.20(18) 12_655 .
C10 C11 C12 121.20(18) . .
C13 C12 C11 121.95(17) . .
C13 C12 C11 121.94(17) 12_655 .
C13 C12 C13 116.1(3) . 12_655
C12 C13 H13 119.5 . .
C14 C13 C12 120.9(3) . .
C14 C13 H13 119.5 . .
N2 C14 C13 121.2(3) . .
N2 C14 H14 119.4 . .
C13 C14 H14 119.4 . .
N2 C15 H15A 110.2 . .
N2 C15 H15B 110.2 . .
N2 C15 C16 107.6(3) . .
H15A C15 H15B 108.5 . .
C16 C15 H15A 110.2 . .
C16 C15 H15B 110.2 . .
C17 C16 C15 120.07(17) . .
C17 C16 C15 120.07(17) 12_655 .
C17 C16 C17 119.5(3) 12_655 .
C16 C17 H17 119.9 . .
C16 C17 C18 120.2(3) . .
C18 C17 H17 119.9 . .
C17 C18 H18 119.9 . .
C19 C18 C17 120.2(3) . .
C19 C18 H18 119.9 . .
C18 C19 C18 119.3(3) . 12_655
C18 C19 C20 120.26(16) . .
C18 C19 C20 120.26(16) 12_655 .
N1 C20 C19 108.0(3) 9_666 .
N1 C20 H20A 110.1 9_666 .
N1 C20 H20B 110.1 9_666 .
C19 C20 H20A 110.1 . .
C19 C20 H20B 110.1 . .
H20A C20 H20B 108.4 . .
O1 N3 C21 120(2) . .
O2 N3 O1 127.6(14) . .
O2 N3 C21 111(2) . .
O3 N4 O4 126.8(14) . .
O3 N4 C26 119(2) . .
O4 N4 C26 114(2) . .
C22 C21 N3 120(3) . .
C30 C21 N3 120.5(18) . .
C30 C21 C22 118.6(16) . .
C21 C22 C23 111(3) . .
C21 C22 C27 121.3(16) . .
C27 C22 C23 127.3(15) . .
C22 C23 H23 123.6 . .
C24 C23 C22 112.8(16) . .
C24 C23 H23 123.6 . .
C23 C24 H24 116.3 . .
C23 C24 C25 127.4(16) . .
C25 C24 H24 116.3 . .
C24 C25 H25 123.6 . .
C24 C25 C26 112.9(16) . .
C26 C25 H25 123.6 . .
C25 C26 N4 111.0(16) . .
C25 C26 C27 127.4(17) . .
C27 C26 N4 121(2) . .
C22 C27 C26 112.1(16) . .
C22 C27 C28 117.6(14) . .
C28 C27 C26 130(3) . .
C27 C28 H28 119.0 . .
C29 C28 C27 122.0(15) . .
C29 C28 H28 119.0 . .
C28 C29 H29 121.2 . .
C30 C29 C28 117.6(15) . .
C30 C29 H29 121.2 . .
C21 C30 C29 121.9(16) . .
C21 C30 H30 119.1 . .
C29 C30 H30 119.1 . .
F1 P1 F1 89.88(12) . 7_545
F2 P1 F1 89.83(8) 7_545 7_545
F2 P1 F1 89.87(8) . 7_545
F2 P1 F1 89.84(8) . .
F2 P1 F1 89.87(8) 7_545 .
F2 P1 F2 179.59(13) 7_545 .
F2 P1 F3 90.31(8) . .
F2 P1 F3 89.98(8) 7_545 .
F2 P1 F3 89.98(8) . 7_545
F2 P1 F3 90.31(8) 7_545 7_545
F3 P1 F1 179.84(10) . .
F3 P1 F1 90.17(8) 7_545 .
F3 P1 F1 179.84(10) 7_545 7_545
F3 P1 F1 90.18(8) . 7_545
F3 P1 F3 89.77(13) 7_545 .
F4 P2 F7 89.84(10) . .
F4 P2 F7 89.84(10) . 7_546
F5 P2 F4 180.0 . .
F5 P2 F7 90.16(10) . 7_546
F5 P2 F7 90.16(10) . .
F6 P2 F4 89.98(9) 7_546 .
F6 P2 F4 89.98(9) . .
F6 P2 F5 90.02(9) 7_546 .
F6 P2 F5 90.02(9) . .
F6 P2 F6 179.96(19) . 7_546
F6 P2 F7 89.69(10) . .
F6 P2 F7 90.31(10) . 7_546
F6 P2 F7 90.31(10) 7_546 .
F6 P2 F7 89.69(10) 7_546 7_546
F7 P2 F7 179.7(2) 7_546 .

loop_
_geom_bond_atom_site_label_1
_geom_bond_atom_site_label_2
_geom_bond_distance
_geom_bond_site_symmetry_2
N1 C1 1.328(3) .
N1 C1 1.328(3) 12_655
N1 C20 1.498(4) 9_666
N2 C14 1.330(3) 12_655
N2 C14 1.330(3) .
N2 C15 1.490(4) .
C1 H1 0.9500 .
C1 C2 1.374(4) .
C2 H2 0.9500 .
C2 C3 1.378(3) .
C3 C2 1.378(3) 12_655
C3 C4 1.482(5) .
C4 C5 1.366(4) 12_655
C4 C5 1.366(4) .
C5 H5 0.9500 .
C5 C6 1.387(4) .
C6 H6 0.9500 .
C6 C7 1.369(4) .
C7 C6 1.369(4) 12_655
C7 C8 1.486(5) .
C8 C9 1.382(3) 12_655
C8 C9 1.382(3) .
C9 H9 0.9500 .
C9 C10 1.381(4) .
C10 H10 0.9500 .
C10 C11 1.376(3) .
C11 C10 1.376(3) 12_655
C11 C12 1.485(5) .
C12 C13 1.385(3) .
C12 C13 1.385(3) 12_655
C13 H13 0.9500 .
C13 C14 1.367(4) .
C14 H14 0.9500 .
C15 H15A 0.9900 .
C15 H15B 0.9900 .
C15 C16 1.511(5) .
C16 C17 1.379(3) 12_655
C16 C17 1.379(3) .
C17 H17 0.9500 .
C17 C18 1.391(4) .
C18 H18 0.9500 .
C18 C19 1.382(3) .
C19 C18 1.382(3) 12_655
C19 C20 1.507(5) .
C20 N1 1.499(4) 9_666
C20 H20A 0.9900 .
C20 H20B 0.9900 .
O1 N3 1.252(10) .
O2 N3 1.247(10) .
O3 N4 1.251(11) .
O4 N4 1.256(10) .
N3 C21 1.478(14) .
N4 C26 1.480(14) .
C21 C22 1.406(8) .
C21 C30 1.404(7) .
C22 C23 1.417(8) .
C22 C27 1.409(7) .
C23 H23 0.9500 .
C23 C24 1.404(8) .
C24 H24 0.9500 .
C24 C25 1.404(8) .
C25 H25 0.9500 .
C25 C26 1.407(8) .
C26 C27 1.421(16) .
C27 C28 1.419(7) .
C28 H28 0.9500 .
C28 C29 1.407(7) .
C29 H29 0.9500 .
C29 C30 1.405(8) .
C30 H30 0.9500 .
P1 F1 1.6045(16) .
P1 F1 1.6045(16) 7_545
P1 F2 1.5975(15) .
P1 F2 1.5974(15) 7_545
P1 F3 1.5992(16) .
P1 F3 1.5991(16) 7_545
P2 F4 1.598(3) .
P2 F5 1.595(3) .
P2 F6 1.5881(19) 7_546
P2 F6 1.5881(19) .
P2 F7 1.600(2) 7_546
P2 F7 1.600(2) .

loop_
_geom_torsion_atom_site_label_1
_geom_torsion_atom_site_label_2
_geom_torsion_atom_site_label_3
_geom_torsion_atom_site_label_4
_geom_torsion
_geom_torsion_site_symmetry_1
_geom_torsion_site_symmetry_4
N1 C1 C2 C3 0.6(5) . .
N2 C15 C16 C17 -86.8(3) . .
N2 C15 C16 C17 86.8(3) . 12_655
C1 N1 C1 C2 -0.7(6) 12_655 .
C1 C2 C3 C2 -0.5(6) . 12_655
C1 C2 C3 C4 -179.3(3) . .
C2 C3 C4 C5 -179.3(4) 12_655 .
C2 C3 C4 C5 -0.6(5) . .
C2 C3 C4 C5 0.6(5) 12_655 12_655
C2 C3 C4 C5 179.3(4) . 12_655
C3 C4 C5 C6 179.1(3) . .
C4 C5 C6 C7 0.3(6) . .
C5 C4 C5 C6 -0.7(7) 12_655 .
C5 C6 C7 C6 0.1(7) . 12_655
C5 C6 C7 C8 179.2(4) . .
C6 C7 C8 C9 -178.8(4) . 12_655
C6 C7 C8 C9 0.2(6) 12_655 12_655
C6 C7 C8 C9 -0.2(6) . .
C6 C7 C8 C9 178.8(4) 12_655 .
C7 C8 C9 C10 -175.6(3) . .
C8 C9 C10 C11 -0.6(5) . .
C9 C8 C9 C10 3.0(6) 12_655 .
C9 C10 C11 C10 -1.8(6) . 12_655
C9 C10 C11 C12 177.0(3) . .
C10 C11 C12 C13 0.4(5) 12_655 .
C10 C11 C12 C13 -178.5(3) . .
C10 C11 C12 C13 178.5(3) 12_655 12_655
C10 C11 C12 C13 -0.4(5) . 12_655
C11 C12 C13 C14 177.2(3) . .
C12 C13 C14 N2 0.0(5) . .
C13 C12 C13 C14 -1.0(6) 12_655 .
C14 N2 C14 C13 1.1(6) 12_655 .
C14 N2 C15 C16 86.3(3) . .
C14 N2 C15 C16 -86.3(3) 12_655 .
C15 N2 C14 C13 -171.5(3) . .
C15 C16 C17 C18 170.2(3) . .
C16 C17 C18 C19 0.0(4) . .
C17 C16 C17 C18 -3.4(5) 12_655 .
C17 C18 C19 C18 3.3(5) . 12_655
C17 C18 C19 C20 -171.6(3) . .
C18 C19 C20 N1 87.5(3) . 9_666
C18 C19 C20 N1 -87.5(3) 12_655 9_666
C20 N1 C1 C2 -174.7(3) 9_666 .
O1 N3 C21 C22 -54(5) . .
O1 N3 C21 C30 116(4) . .
O2 N3 C21 C22 139(4) . .
O2 N3 C21 C30 -52(4) . .
O3 N4 C26 C25 46(4) . .
O3 N4 C26 C27 -127(4) . .
O4 N4 C26 C25 -143(3) . .
O4 N4 C26 C27 44(5) . .
N3 C21 C22 C23 -11(7) . .
N3 C21 C22 C27 175(3) . .
N3 C21 C30 C29 -166(3) . .
N4 C26 C27 C22 177(3) . .
N4 C26 C27 C28 -6(6) . .
C21 C22 C23 C24 -172(4) . .
C21 C22 C27 C26 168(6) . .
C21 C22 C27 C28 -9(4) . .
C22 C21 C30 C29 3(5) . .
C22 C23 C24 C25 2(5) . .
C22 C27 C28 C29 4(3) . .
C23 C22 C27 C26 -5(5) . .
C23 C22 C27 C28 178(6) . .
C23 C24 C25 C26 -3(5) . .
C24 C25 C26 N4 -174(3) . .
C24 C25 C26 C27 -1(5) . .
C25 C26 C27 C22 5(4) . .
C25 C26 C27 C28 -178(3) . .
C26 C27 C28 C29 -173(4) . .
C27 C22 C23 C24 2(6) . .
C27 C28 C29 C30 5(4) . .
C28 C29 C30 C21 -9(5) . .
C30 C21 C22 C23 180(3) . .
C30 C21 C22 C27 6(6) . .
